data_7215337
loop_
_publ_author_name
'Guzei, Ilia A.'
'Gunn, Erica M.'
'Spencer, Lara C.'
'Schomaker, Jennifer M.'
'Rigoli, Jared W.'

_publ_section_title
;
 Polymorphism of
 5-(pyridin-2-ylmethylene)-3-phenyl-2-methylthio-3,5-dihydro-4H-imidazole-4-one
;
_journal_issue 10
_journal_name_full CrystEngComm
_journal_page_first 3444
_journal_paper_doi 10.1039/c1ce05098b
_journal_volume 13
_journal_year 2011
_chemical_formula_moiety 'C16 H13 N3 O S'
_chemical_formula_sum 'C16 H13 N3 O S'
_chemical_formula_weight 295.35
_chemical_name_systematic
;
?
;
_space_group_IT_number 14
_symmetry_cell_setting monoclinic
_symmetry_Int_Tables_number 14
_symmetry_space_group_name_Hall '-P 2yn'
_symmetry_space_group_name_H-M 'P 1 21/n 1'
_atom_sites_solution_hydrogens geom
_atom_sites_solution_primary direct
_atom_sites_solution_secondary difmap
_cell_angle_alpha 90.00
_cell_angle_beta 111.8165(10)
_cell_angle_gamma 90.00
_cell_formula_units_Z 4
_cell_length_a 10.1716(2)
_cell_length_b 12.1281(3)
_cell_length_c 12.4038(3)
_cell_measurement_reflns_used 999
_cell_measurement_temperature 100(2)
_cell_measurement_theta_max 33.35
_cell_measurement_theta_min 2.44
_cell_volume 1420.57(6)
_computing_cell_refinement 'SAINT Ver. 7.24A (Bruker-AXS, 2007)'
_computing_data_collection 'APEX2 Ver. 2.1-4 (Bruker-AXS, 2009)'
_computing_data_reduction 'SAINT Ver. 7.24A'
_computing_molecular_graphics SHELXTL
_computing_publication_material SHELXTL
_computing_structure_refinement 'SHELXTL, OLEX2 (Dolomanov et al., 2009)'
_computing_structure_solution 'SHELXTL (Sheldrick, 2008)'
_diffrn_ambient_temperature 100(2)
_diffrn_measured_fraction_theta_full 0.996
_diffrn_measured_fraction_theta_max 0.994
_diffrn_measurement_device_type 'Bruker SMART APEX2 area detector'
_diffrn_measurement_method '0.60\% \w and 0.6\% \f scans'
_diffrn_radiation_monochromator 'mirror optics'
_diffrn_radiation_type 'Mo K\a'
_diffrn_radiation_wavelength 0.71073
_diffrn_reflns_av_R_equivalents 0.0215
_diffrn_reflns_av_sigmaI/netI 0.0118
_diffrn_reflns_limit_h_max 15
_diffrn_reflns_limit_h_min -15
_diffrn_reflns_limit_k_max 18
_diffrn_reflns_limit_k_min -18
_diffrn_reflns_limit_l_max 19
_diffrn_reflns_limit_l_min -18
_diffrn_reflns_number 45510
_diffrn_reflns_theta_full 25.00
_diffrn_reflns_theta_max 33.35
_diffrn_reflns_theta_min 2.44
_exptl_absorpt_coefficient_mu 0.230
_exptl_absorpt_correction_T_max 0.9534
_exptl_absorpt_correction_T_min 0.9117
_exptl_absorpt_correction_type analytical
_exptl_absorpt_process_details
;
SADABS (Bruker-AXS, 2007)
;
_exptl_crystal_colour yellow
_exptl_crystal_density_diffrn 1.381
_exptl_crystal_density_method 'not measured'
_exptl_crystal_description block
_exptl_crystal_F_000 616
_exptl_crystal_size_max 0.41
_exptl_crystal_size_mid 0.22
_exptl_crystal_size_min 0.21
_refine_diff_density_max 0.579
_refine_diff_density_min -0.716
_refine_diff_density_rms 0.063
_refine_ls_extinction_method none
_refine_ls_goodness_of_fit_ref 1.066
_refine_ls_hydrogen_treatment constr
_refine_ls_matrix_type full
_refine_ls_number_parameters 191
_refine_ls_number_reflns 5485
_refine_ls_number_restraints 0
_refine_ls_restrained_S_all 1.066
_refine_ls_R_factor_all 0.0434
_refine_ls_R_factor_gt 0.0395
_refine_ls_shift/su_max 0.001
_refine_ls_shift/su_mean 0.000
_refine_ls_structure_factor_coef Fsqd
_refine_ls_weighting_details 'calc w=1/[\s^2^(Fo^2^)+(0.0584P)^2^+0.6808P] where P=(Fo^2^+2Fc^2^)/3'
_refine_ls_weighting_scheme calc
_refine_ls_wR_factor_gt 0.1111
_refine_ls_wR_factor_ref 0.1146
_reflns_number_gt 4961
_reflns_number_total 5485
_reflns_threshold_expression I>2\s(I)
_cod_data_source_file c1ce05098b.txt
_cod_data_source_block guzei08
_cod_depositor_comments
;
The following automatic conversions were performed:

'_symmetry_cell_setting' value 'Monoclinic' changed to 'monoclinic'
according to
/usr/data/users/saulius/automatic-downloads/retrospective/RSC/lib/dictionaries/cif_core.dic
dictionary named 'cif_core.dic' version 2.4.2 from 2011-04-26.

Automatic conversion script
Id: cif_fix_values 2281 2013-09-26 08:29:07Z andrius 
;
_cod_original_sg_symbol_Hall '-P 2yn '
_cod_original_sg_symbol_H-M 'P 1 21/n 1 '
_cod_database_code 7215337

loop_
_symmetry_equiv_pos_as_xyz
'x, y, z'
'-x+1/2, y+1/2, -z+1/2'
'-x, -y, -z'
'x-1/2, -y-1/2, z-1/2'

loop_
_atom_site_label
_atom_site_type_symbol
_atom_site_fract_x
_atom_site_fract_y
_atom_site_fract_z
_atom_site_U_iso_or_equiv
_atom_site_adp_type
_atom_site_occupancy
_atom_site_symmetry_multiplicity
_atom_site_calc_flag
_atom_site_refinement_flags
S1 S 0.55098(3) 0.57581(2) 0.13810(2) 0.02037(7) Uani 1 1 d .
O1 O 0.52548(9) 0.35655(8) 0.46838(8) 0.02756(18) Uani 1 1 d .
N1 N 0.50923(8) 0.46888(7) 0.31191(7) 0.01618(14) Uani 1 1 d .
N2 N 0.73641(8) 0.46311(7) 0.31997(7) 0.01493(14) Uani 1 1 d .
N3 N 1.05416(9) 0.26951(7) 0.60648(8) 0.01865(15) Uani 1 1 d .
C1 C 0.60812(9) 0.49810(8) 0.26349(8) 0.01470(15) Uani 1 1 d .
C2 C 0.72839(10) 0.40307(8) 0.41360(8) 0.01557(15) Uani 1 1 d .
C3 C 0.57953(10) 0.40310(8) 0.40839(9) 0.01849(17) Uani 1 1 d .
C4 C 0.83206(10) 0.34805(8) 0.49747(8) 0.01747(16) Uani 1 1 d .
H4 H 0.8044 0.3148 0.5551 0.021 Uiso 1 1 calc R
C5 C 0.97984(10) 0.33201(8) 0.51287(8) 0.01519(15) Uani 1 1 d .
C6 C 1.03991(10) 0.37376(8) 0.43642(8) 0.01677(16) Uani 1 1 d .
H6 H 0.9854 0.4178 0.3719 0.020 Uiso 1 1 calc R
C7 C 1.18033(10) 0.34985(9) 0.45637(9) 0.01889(17) Uani 1 1 d .
H7 H 1.2234 0.3769 0.4055 0.023 Uiso 1 1 calc R
C8 C 1.25700(10) 0.28581(9) 0.55183(9) 0.02004(18) Uani 1 1 d .
H8 H 1.3533 0.2680 0.5675 0.024 Uiso 1 1 calc R
C9 C 1.18970(10) 0.24845(9) 0.62386(9) 0.02027(18) Uani 1 1 d .
H9 H 1.2431 0.2053 0.6895 0.024 Uiso 1 1 calc R
C10 C 0.35888(9) 0.47401(8) 0.25488(8) 0.01632(16) Uani 1 1 d .
C11 C 0.28431(14) 0.56672(12) 0.26171(15) 0.0415(4) Uani 1 1 d .
H11 H 0.3321 0.6297 0.3035 0.050 Uiso 1 1 calc R
C12 C 0.13720(15) 0.56653(15) 0.20613(18) 0.0541(5) Uani 1 1 d .
H12 H 0.0843 0.6296 0.2110 0.065 Uiso 1 1 calc R
C13 C 0.06808(12) 0.47583(13) 0.14436(11) 0.0329(3) Uani 1 1 d .
H13 H -0.0320 0.4770 0.1058 0.039 Uiso 1 1 calc R
C14 C 0.14340(12) 0.38335(11) 0.13818(10) 0.0268(2) Uani 1 1 d .
H14 H 0.0955 0.3207 0.0957 0.032 Uiso 1 1 calc R
C15 C 0.28955(11) 0.38202(9) 0.19426(10) 0.02243(19) Uani 1 1 d .
H15 H 0.3419 0.3181 0.1910 0.027 Uiso 1 1 calc R
C16 C 0.71173(12) 0.57549(10) 0.10928(10) 0.0248(2) Uani 1 1 d .
H16B H 0.6968 0.6165 0.0376 0.037 Uiso 1 1 calc R
H16A H 0.7383 0.4993 0.1005 0.037 Uiso 1 1 calc R
H16C H 0.7876 0.6105 0.1741 0.037 Uiso 1 1 calc R

loop_
_atom_site_aniso_label
_atom_site_aniso_U_11
_atom_site_aniso_U_22
_atom_site_aniso_U_33
_atom_site_aniso_U_23
_atom_site_aniso_U_13
_atom_site_aniso_U_12
S1 0.01742(12) 0.02609(13) 0.01764(11) 0.00690(8) 0.00657(8) 0.00485(8)
O1 0.0179(3) 0.0363(4) 0.0312(4) 0.0158(3) 0.0124(3) 0.0027(3)
N1 0.0115(3) 0.0195(3) 0.0175(3) 0.0028(3) 0.0054(3) 0.0005(3)
N2 0.0133(3) 0.0167(3) 0.0149(3) 0.0014(2) 0.0055(3) 0.0003(2)
N3 0.0150(3) 0.0202(4) 0.0203(4) 0.0058(3) 0.0060(3) 0.0022(3)
C1 0.0138(3) 0.0157(4) 0.0148(3) 0.0003(3) 0.0056(3) 0.0002(3)
C2 0.0130(3) 0.0170(4) 0.0174(4) 0.0020(3) 0.0064(3) 0.0000(3)
C3 0.0141(4) 0.0207(4) 0.0210(4) 0.0052(3) 0.0070(3) 0.0014(3)
C4 0.0140(4) 0.0205(4) 0.0186(4) 0.0049(3) 0.0069(3) 0.0014(3)
C5 0.0136(3) 0.0160(4) 0.0160(3) 0.0020(3) 0.0056(3) 0.0002(3)
C6 0.0151(4) 0.0193(4) 0.0166(4) 0.0019(3) 0.0066(3) -0.0003(3)
C7 0.0164(4) 0.0215(4) 0.0208(4) 0.0005(3) 0.0093(3) -0.0006(3)
C8 0.0144(4) 0.0206(4) 0.0251(4) 0.0012(3) 0.0074(3) 0.0013(3)
C9 0.0152(4) 0.0208(4) 0.0235(4) 0.0060(3) 0.0057(3) 0.0027(3)
C10 0.0120(3) 0.0194(4) 0.0174(4) -0.0004(3) 0.0054(3) 0.0012(3)
C11 0.0209(5) 0.0311(6) 0.0562(9) -0.0206(6) -0.0045(5) 0.0093(4)
C12 0.0213(6) 0.0515(9) 0.0702(11) -0.0319(8) -0.0054(6) 0.0175(6)
C13 0.0137(4) 0.0504(8) 0.0310(6) -0.0096(5) 0.0042(4) 0.0043(4)
C14 0.0176(4) 0.0322(5) 0.0263(5) -0.0012(4) 0.0031(4) -0.0049(4)
C15 0.0170(4) 0.0210(4) 0.0255(5) -0.0023(3) 0.0035(3) -0.0004(3)
C16 0.0226(5) 0.0306(5) 0.0250(5) 0.0087(4) 0.0132(4) 0.0033(4)

loop_
_atom_type_symbol
_atom_type_description
_atom_type_scat_dispersion_real
_atom_type_scat_dispersion_imag
_atom_type_scat_source
C C 0.0033 0.0016 'International Tables Vol C Tables 4.2.6.8 and 6.1.1.4'
H H 0.0000 0.0000 'International Tables Vol C Tables 4.2.6.8 and 6.1.1.4'
N N 0.0061 0.0033 'International Tables Vol C Tables 4.2.6.8 and 6.1.1.4'
O O 0.0106 0.0060 'International Tables Vol C Tables 4.2.6.8 and 6.1.1.4'
S S 0.1246 0.1234 'International Tables Vol C Tables 4.2.6.8 and 6.1.1.4'

loop_
_geom_angle_atom_site_label_1
_geom_angle_atom_site_label_2
_geom_angle_atom_site_label_3
_geom_angle
_geom_angle_publ_flag
C1 S1 C16 98.71(5) yes
C3 N1 C1 107.04(8) ?
C3 N1 C10 124.29(8) ?
C1 N1 C10 125.89(8) ?
C1 N2 C2 105.10(8) ?
C9 N3 C5 117.21(9) ?
N2 C1 N1 115.11(8) ?
N2 C1 S1 126.74(7) ?
N1 C1 S1 118.15(7) ?
C4 C2 N2 128.83(9) ?
C4 C2 C3 121.53(8) ?
N2 C2 C3 109.61(8) ?
O1 C3 N1 125.92(9) ?
O1 C3 C2 131.00(9) ?
N1 C3 C2 103.05(8) ?
C2 C4 C5 129.75(9) ?
C2 C4 H4 115.1 ?
C5 C4 H4 115.1 ?
N3 C5 C6 122.48(8) ?
N3 C5 C4 113.98(8) ?
C6 C5 C4 123.51(8) ?
C7 C6 C5 118.91(9) ?
C7 C6 H6 120.5 ?
C5 C6 H6 120.5 ?
C6 C7 C8 118.96(9) ?
C6 C7 H7 120.5 ?
C8 C7 H7 120.5 ?
C9 C8 C7 118.46(9) ?
C9 C8 H8 120.8 ?
C7 C8 H8 120.8 ?
N3 C9 C8 123.98(9) ?
N3 C9 H9 118.0 ?
C8 C9 H9 118.0 ?
C11 C10 C15 120.73(10) ?
C11 C10 N1 121.22(9) ?
C15 C10 N1 118.04(9) ?
C10 C11 C12 118.84(12) ?
C10 C11 H11 120.6 ?
C12 C11 H11 120.6 ?
C13 C12 C11 120.60(12) ?
C13 C12 H12 119.7 ?
C11 C12 H12 119.7 ?
C12 C13 C14 120.19(11) ?
C12 C13 H13 119.9 ?
C14 C13 H13 119.9 ?
C13 C14 C15 119.76(11) ?
C13 C14 H14 120.1 ?
C15 C14 H14 120.1 ?
C10 C15 C14 119.86(10) ?
C10 C15 H15 120.1 ?
C14 C15 H15 120.1 ?
S1 C16 H16B 109.5 ?
S1 C16 H16A 109.5 ?
H16B C16 H16A 109.5 ?
S1 C16 H16C 109.5 ?
H16B C16 H16C 109.5 ?
H16A C16 H16C 109.5 ?

loop_
_geom_bond_atom_site_label_1
_geom_bond_atom_site_label_2
_geom_bond_distance
_geom_bond_publ_flag
S1 C1 1.7242(9) yes
S1 C16 1.7989(11) yes
O1 C3 1.2159(12) ?
N1 C3 1.3943(12) ?
N1 C1 1.3954(12) ?
N1 C10 1.4279(12) ?
N2 C1 1.3017(11) ?
N2 C2 1.3986(12) ?
N3 C9 1.3385(13) ?
N3 C5 1.3572(12) ?
C2 C4 1.3506(13) ?
C2 C3 1.4914(13) ?
C4 C5 1.4561(13) ?
C4 H4 0.9500 ?
C5 C6 1.3999(13) ?
C6 C7 1.3866(13) ?
C6 H6 0.9500 ?
C7 C8 1.3881(14) ?
C7 H7 0.9500 ?
C8 C9 1.3882(15) ?
C8 H8 0.9500 ?
C9 H9 0.9500 ?
C10 C11 1.3766(15) ?
C10 C15 1.3832(14) ?
C11 C12 1.3955(18) ?
C11 H11 0.9500 ?
C12 C13 1.375(2) ?
C12 H12 0.9500 ?
C13 C14 1.3764(19) ?
C13 H13 0.9500 ?
C14 C15 1.3876(15) ?
C14 H14 0.9500 ?
C15 H15 0.9500 ?
C16 H16B 0.9800 ?
C16 H16A 0.9800 ?
C16 H16C 0.9800 ?

loop_
_geom_torsion_atom_site_label_1
_geom_torsion_atom_site_label_2
_geom_torsion_atom_site_label_3
_geom_torsion_atom_site_label_4
_geom_torsion
C2 N2 C1 N1 1.24(11)
C2 N2 C1 S1 -179.14(7)
C3 N1 C1 N2 -2.88(12)
C10 N1 C1 N2 -164.53(9)
C3 N1 C1 S1 177.46(7)
C10 N1 C1 S1 15.81(13)
C16 S1 C1 N2 5.97(10)
C16 S1 C1 N1 -174.41(8)
C1 N2 C2 C4 178.76(10)
C1 N2 C2 C3 0.80(10)
C1 N1 C3 O1 -175.16(11)
C10 N1 C3 O1 -13.14(17)
C1 N1 C3 C2 2.97(10)
C10 N1 C3 C2 164.99(9)
C4 C2 C3 O1 -2.55(18)
N2 C2 C3 O1 175.58(12)
C4 C2 C3 N1 179.45(9)
N2 C2 C3 N1 -2.41(11)
N2 C2 C4 C5 -2.30(18)
C3 C2 C4 C5 175.45(10)
C9 N3 C5 C6 -0.04(15)
C9 N3 C5 C4 177.94(9)
C2 C4 C5 N3 -178.60(10)
C2 C4 C5 C6 -0.64(17)
N3 C5 C6 C7 0.48(15)
C4 C5 C6 C7 -177.31(9)
C5 C6 C7 C8 -0.35(15)
C6 C7 C8 C9 -0.17(15)
C5 N3 C9 C8 -0.53(16)
C7 C8 C9 N3 0.64(17)
C3 N1 C10 C11 109.96(15)
C1 N1 C10 C11 -91.41(15)
C3 N1 C10 C15 -68.73(13)
C1 N1 C10 C15 89.90(12)
C15 C10 C11 C12 -0.1(3)
N1 C10 C11 C12 -178.79(16)
C10 C11 C12 C13 -0.8(3)
C11 C12 C13 C14 1.0(3)
C12 C13 C14 C15 -0.2(2)
C11 C10 C15 C14 0.92(19)
N1 C10 C15 C14 179.62(10)
C13 C14 C15 C10 -0.76(19)
